data_7714174
loop_
_publ_author_name
'Paskaruk, Katia M.'
'Emslie, David J. H.'
'Britten, James F.'

_publ_section_title
;
 A comparison of the coordination behaviour of
 R<sub>2</sub>PCH<sub>2</sub>BMe<sub>2</sub> (R = Me <i>vs.</i> Ph)
 ambiphilic ligands with late transition metals.
;
_journal_name_full 'Dalton transactions (Cambridge, England : 2003)'
_journal_paper_doi 10.1039/d3dt02538a
_journal_year 2023
_chemical_formula_moiety 'C23 H30 B Cl P Rh, 0.5(C H2 Cl2)'
_chemical_formula_sum 'C23.5 H31 B Cl2 P Rh'
_chemical_formula_weight 529.07
_space_group_crystal_system triclinic
_space_group_IT_number 2
_space_group_name_Hall '-P 1'
_space_group_name_H-M_alt 'P -1'
_atom_sites_solution_hydrogens mixed
_atom_sites_solution_primary dual
_audit_creation_date 2023-06-26
_audit_creation_method
;
Olex2 1.5
(compiled 2023.03.06 svn.rbb2c1857 for OlexSys, GUI svn.r6748)
;
_audit_update_record
;
2023-07-18 deposited with the CCDC.	2023-10-03 downloaded from the CCDC.
;
_cell_angle_alpha 100.853(3)
_cell_angle_beta 92.045(3)
_cell_angle_gamma 101.711(2)
_cell_formula_units_Z 4
_cell_length_a 11.1915(16)
_cell_length_b 11.7307(17)
_cell_length_c 19.199(3)
_cell_measurement_reflns_used 5822
_cell_measurement_temperature 100.0
_cell_measurement_theta_max 21.09
_cell_measurement_theta_min 2.23
_cell_volume 2416.7(6)
_computing_cell_refinement 'SAINT v8.34A (Bruker, 2013)'
_computing_data_reduction 'SAINT v8.34A (Bruker, 2013)'
_computing_molecular_graphics 'Olex2 1.5 (Dolomanov et al., 2009)'
_computing_publication_material 'Olex2 1.5 (Dolomanov et al., 2009)'
_computing_structure_refinement 'XL  (Sheldrick, 2008)'
_computing_structure_solution 'SHELXT 2018/2 (Sheldrick, 2018)'
_diffrn_ambient_temperature 100.0
_diffrn_measured_fraction_theta_full 1.000
_diffrn_measured_fraction_theta_max 1.000
_diffrn_measurement_device_type 'Bruker APEX-II CCD'
_diffrn_measurement_method '\f and \w scans'
_diffrn_radiation_type MoK\a
_diffrn_radiation_wavelength 0.71073
_diffrn_reflns_av_R_equivalents 0.0777
_diffrn_reflns_av_unetI/netI 0.0622
_diffrn_reflns_Laue_measured_fraction_full 1.000
_diffrn_reflns_Laue_measured_fraction_max 1.000
_diffrn_reflns_limit_h_max 15
_diffrn_reflns_limit_h_min -15
_diffrn_reflns_limit_k_max 15
_diffrn_reflns_limit_k_min -15
_diffrn_reflns_limit_l_max 25
_diffrn_reflns_limit_l_min -25
_diffrn_reflns_number 78832
_diffrn_reflns_point_group_measured_fraction_full 1.000
_diffrn_reflns_point_group_measured_fraction_max 1.000
_diffrn_reflns_theta_full 25.242
_diffrn_reflns_theta_max 28.699
_diffrn_reflns_theta_min 1.083
_diffrn_source_current 30.0
_diffrn_source_power 1.5
_diffrn_source_voltage 50.0
_diffrn_standards_number 0
_exptl_absorpt_coefficient_mu 1.002
_exptl_absorpt_correction_T_max 0.7461
_exptl_absorpt_correction_T_min 0.6901
_exptl_absorpt_correction_type multi-scan
_exptl_absorpt_process_details
;
SADABS-2014/4 (Bruker,2014/4) was used for absorption correction.
wR2(int) was 0.0569 before and 0.0529 after correction.
The Ratio of minimum to maximum transmission is 0.9249.
The \l/2 correction factor is 0.00150.
;
_exptl_crystal_colour yellow
_exptl_crystal_colour_primary yellow
_exptl_crystal_density_diffrn 1.454
_exptl_crystal_description rod
_exptl_crystal_F_000 1084
_exptl_crystal_size_max 0.22
_exptl_crystal_size_mid 0.08
_exptl_crystal_size_min 0.06
_refine_diff_density_max 1.308
_refine_diff_density_min -0.681
_refine_diff_density_rms 0.106
_refine_ls_extinction_method none
_refine_ls_goodness_of_fit_ref 1.045
_refine_ls_hydrogen_treatment mixed
_refine_ls_matrix_type full
_refine_ls_number_parameters 542
_refine_ls_number_reflns 12468
_refine_ls_number_restraints 0
_refine_ls_restrained_S_all 1.045
_refine_ls_R_factor_all 0.0624
_refine_ls_R_factor_gt 0.0400
_refine_ls_shift/su_max 0.002
_refine_ls_shift/su_mean 0.000
_refine_ls_structure_factor_coef Fsqd
_refine_ls_weighting_details 'w=1/[\s^2^(Fo^2^)+(0.0278P)^2^+2.3949P] where P=(Fo^2^+2Fc^2^)/3'
_refine_ls_weighting_scheme calc
_refine_ls_wR_factor_gt 0.0832
_refine_ls_wR_factor_ref 0.0899
_reflns_Friedel_coverage 0.000
_reflns_number_gt 9517
_reflns_number_total 12468
_reflns_threshold_expression 'I > 2\s(I)'
_cod_data_source_file d3dt02538a3.cif
_cod_data_source_block RhClCODPhPB_DCM
_cod_depositor_comments
;

2024-09-24
Z value and formula fixed to values more according to usual
chemical conventions.                 miguel
;
_cod_original_formula_sum 'C47 H62 B2 Cl4 P2 Rh2'
_cod_original_formula_weight 1058.14
_cod_original_formula_moiety '2(C23 H30 B Cl P Rh), C H2 Cl2'
_cod_original_formula_units_Z 2
_cod_database_code 7714174
_shelx_shelxl_version_number 2019/1
_shelx_space_group_comment
;
The symmetry employed for this shelxl refinement is uniquely defined
by the following loop, which should always be used as a source of
symmetry information in preference to the above space-group names.
They are only intended as comments.
;
_shelx_estimated_absorpt_t_max 0.942
_shelx_estimated_absorpt_t_min 0.810
_olex2_refinement_description
;
1. Fixed Uiso
 At 1.2 times of:
  All C(H) groups, All C(H,H) groups
 At 1.5 times of:
  All C(H,H,H) groups
2.a Secondary CH2 refined with riding coordinates:
 C13(H13A,H13B), C18(H18A,H18B), C19(H19A,H19B), C22(H22A,H22B), C23(H23A,
 H23B), C36(H36A,H36B), C41(H41A,H41B), C42(H42A,H42B), C45(H45A,H45B),
 C46(H46A,H46B), C47(H47A,H47B)
2.b Aromatic/amide H refined with riding coordinates:
 C2(H2), C3(H3), C4(H4), C5(H5), C6(H6), C8(H8), C9(H9), C10(H10), C11(H11),
 C12(H12), C25(H25), C26(H26), C27(H27), C28(H28), C29(H29), C31(H31), C32(H32),
  C33(H33), C34(H34), C35(H35)
2.c Idealised Me refined as rotating group:
 C14(H14A,H14B,H14C), C15(H15A,H15B,H15C), C37(H37A,H37B,H37C), C38(H38A,H38B,
 H38C)
;
_smtbx_masks_void_probe_radius 1.2
_smtbx_masks_void_truncation_radius 1.2
_olex2_submission_special_instructions 'No special instructions were received'

loop_
_space_group_symop_operation_xyz
'x, y, z'
'-x, -y, -z'

loop_
_atom_site_label
_atom_site_type_symbol
_atom_site_fract_x
_atom_site_fract_y
_atom_site_fract_z
_atom_site_U_iso_or_equiv
_atom_site_adp_type
_atom_site_occupancy
_atom_site_site_symmetry_order
_atom_site_calc_flag
_atom_site_refinement_flags_posn
_atom_site_refinement_flags_adp
_atom_site_refinement_flags_occupancy
_atom_site_disorder_assembly
_atom_site_disorder_group
Rh1 Rh 0.54348(2) 0.42206(2) 0.83558(2) 0.01408(6) Uani 1 1 d . . . . .
Cl1 Cl 0.73205(6) 0.53005(7) 0.89628(4) 0.02049(15) Uani 1 1 d . . . . .
P1 P 0.48162(7) 0.59922(7) 0.85611(4) 0.01475(15) Uani 1 1 d . . . . .
C1 C 0.3193(3) 0.5871(3) 0.87145(16) 0.0179(6) Uani 1 1 d . . . . .
C2 C 0.2332(3) 0.5866(3) 0.81657(18) 0.0247(7) Uani 1 1 d . . . . .
H2 H 0.259099 0.597204 0.772291 0.030 Uiso 1 1 calc R U . . .
C3 C 0.1089(3) 0.5704(3) 0.8277(2) 0.0314(8) Uani 1 1 d . . . . .
H3 H 0.052540 0.570928 0.791072 0.038 Uiso 1 1 calc R U . . .
C4 C 0.0694(3) 0.5536(3) 0.8929(2) 0.0351(9) Uani 1 1 d . . . . .
H4 H -0.013438 0.543456 0.900289 0.042 Uiso 1 1 calc R U . . .
C5 C 0.1527(3) 0.5518(4) 0.9475(2) 0.0375(9) Uani 1 1 d . . . . .
H5 H 0.125951 0.539383 0.991323 0.045 Uiso 1 1 calc R U . . .
C6 C 0.2778(3) 0.5688(3) 0.93643(19) 0.0295(8) Uani 1 1 d . . . . .
H6 H 0.333710 0.567825 0.973232 0.035 Uiso 1 1 calc R U . . .
C7 C 0.4984(3) 0.6831(3) 0.78454(15) 0.0170(6) Uani 1 1 d . . . . .
C8 C 0.5410(3) 0.6385(3) 0.71996(15) 0.0178(6) Uani 1 1 d . . . . .
H8 H 0.562286 0.564769 0.713234 0.021 Uiso 1 1 calc R U . . .
C9 C 0.5525(3) 0.7017(3) 0.66540(16) 0.0214(6) Uani 1 1 d . . . . .
H9 H 0.581375 0.670586 0.622653 0.026 Uiso 1 1 calc R U . . .
C10 C 0.5205(3) 0.8122(3) 0.67516(17) 0.0236(7) Uani 1 1 d . . . . .
H10 H 0.527709 0.855061 0.638849 0.028 Uiso 1 1 calc R U . . .
C11 C 0.4780(3) 0.8578(3) 0.73898(18) 0.0278(7) Uani 1 1 d . . . . .
H11 H 0.456208 0.931280 0.745212 0.033 Uiso 1 1 calc R U . . .
C12 C 0.4673(3) 0.7949(3) 0.79421(17) 0.0242(7) Uani 1 1 d . . . . .
H12 H 0.439801 0.826816 0.837190 0.029 Uiso 1 1 calc R U . . .
C13 C 0.5710(3) 0.6986(3) 0.93391(15) 0.0201(6) Uani 1 1 d . . . . .
H13A H 0.549358 0.775560 0.939047 0.024 Uiso 1 1 calc R U . . .
H13B H 0.547969 0.667214 0.975931 0.024 Uiso 1 1 calc R U . . .
C14 C 0.7929(3) 0.7503(3) 1.00725(17) 0.0287(7) Uani 1 1 d . . . . .
H14A H 0.792867 0.831006 1.028924 0.043 Uiso 1 1 calc R U . . .
H14B H 0.875581 0.741492 1.001524 0.043 Uiso 1 1 calc R U . . .
H14C H 0.755100 0.698215 1.037001 0.043 Uiso 1 1 calc R U . . .
C15 C 0.7825(3) 0.7807(3) 0.87105(18) 0.0281(7) Uani 1 1 d . . . . .
H15A H 0.745346 0.739193 0.824989 0.042 Uiso 1 1 calc R U . . .
H15B H 0.868059 0.779498 0.873541 0.042 Uiso 1 1 calc R U . . .
H15C H 0.772855 0.861483 0.878719 0.042 Uiso 1 1 calc R U . . .
C16 C 0.5874(3) 0.2502(3) 0.85277(17) 0.0204(6) Uani 1 1 d . . . . .
H16 H 0.646(3) 0.279(3) 0.8951(18) 0.025 Uiso 1 1 d . U . . .
C17 C 0.6247(3) 0.2678(3) 0.78756(17) 0.0216(6) Uani 1 1 d . . . . .
H17 H 0.707(3) 0.308(3) 0.7854(18) 0.026 Uiso 1 1 d . U . . .
C18 C 0.5569(3) 0.2068(3) 0.71647(17) 0.0243(7) Uani 1 1 d . . . . .
H18A H 0.508868 0.130043 0.720705 0.029 Uiso 1 1 calc R U . . .
H18B H 0.615866 0.193266 0.681681 0.029 Uiso 1 1 calc R U . . .
C19 C 0.4711(3) 0.2803(3) 0.68965(16) 0.0248(7) Uani 1 1 d . . . . .
H19A H 0.517762 0.335386 0.663705 0.030 Uiso 1 1 calc R U . . .
H19B H 0.407250 0.226910 0.656650 0.030 Uiso 1 1 calc R U . . .
C20 C 0.4118(3) 0.3498(3) 0.74804(16) 0.0200(6) Uani 1 1 d . . . . .
H20 H 0.380(3) 0.414(3) 0.7322(18) 0.024 Uiso 1 1 d . U . . .
C21 C 0.3659(3) 0.3098(3) 0.80820(17) 0.0192(6) Uani 1 1 d . . . . .
H21 H 0.308(3) 0.348(3) 0.8320(18) 0.023 Uiso 1 1 d . U . . .
C22 C 0.3579(3) 0.1837(3) 0.82022(17) 0.0230(7) Uani 1 1 d . . . . .
H22A H 0.352531 0.130226 0.774516 0.028 Uiso 1 1 calc R U . . .
H22B H 0.283660 0.159649 0.843111 0.028 Uiso 1 1 calc R U . . .
C23 C 0.4683(3) 0.1719(3) 0.86630(16) 0.0211(6) Uani 1 1 d . . . . .
H23A H 0.453398 0.192899 0.916068 0.025 Uiso 1 1 calc R U . . .
H23B H 0.476255 0.089710 0.856695 0.025 Uiso 1 1 calc R U . . .
B1 B 0.7178(3) 0.7171(3) 0.93103(19) 0.0224(7) Uani 1 1 d . . . . .
Rh2 Rh -0.10038(2) 0.10693(2) 0.65273(2) 0.01422(6) Uani 1 1 d . . . . .
Cl2 Cl -0.28512(6) 0.03726(6) 0.57827(4) 0.01765(14) Uani 1 1 d . . . . .
P2 P -0.05223(7) 0.24093(7) 0.57965(4) 0.01416(15) Uani 1 1 d . . . . .
C24 C 0.1094(3) 0.2965(3) 0.56670(15) 0.0166(6) Uani 1 1 d . . . . .
C25 C 0.1719(3) 0.4125(3) 0.59736(16) 0.0203(6) Uani 1 1 d . . . . .
H25 H 0.131289 0.463293 0.625789 0.024 Uiso 1 1 calc R U . . .
C26 C 0.2940(3) 0.4524(3) 0.58571(16) 0.0221(7) Uani 1 1 d . . . . .
H26 H 0.334083 0.529710 0.605966 0.026 Uiso 1 1 calc R U . . .
C27 C 0.3563(3) 0.3769(3) 0.54384(17) 0.0225(7) Uani 1 1 d . . . . .
H27 H 0.437698 0.403850 0.535743 0.027 Uiso 1 1 calc R U . . .
C28 C 0.2962(3) 0.2612(3) 0.51423(16) 0.0207(6) Uani 1 1 d . . . . .
H28 H 0.337862 0.210286 0.486692 0.025 Uiso 1 1 calc R U . . .
C29 C 0.1739(3) 0.2208(3) 0.52552(16) 0.0183(6) Uani 1 1 d . . . . .
H29 H 0.134598 0.143007 0.505615 0.022 Uiso 1 1 calc R U . . .
C30 C -0.1042(3) 0.3778(3) 0.61172(15) 0.0155(6) Uani 1 1 d . . . . .
C31 C -0.1382(3) 0.4036(3) 0.68119(15) 0.0183(6) Uani 1 1 d . . . . .
H31 H -0.136219 0.349350 0.710653 0.022 Uiso 1 1 calc R U . . .
C32 C -0.1750(3) 0.5092(3) 0.70718(17) 0.0217(6) Uani 1 1 d . . . . .
H32 H -0.198066 0.525177 0.753472 0.026 Uiso 1 1 calc R U . . .
C33 C -0.1769(3) 0.5906(3) 0.66312(17) 0.0214(6) Uani 1 1 d . . . . .
H33 H -0.199963 0.661872 0.680387 0.026 Uiso 1 1 calc R U . . .
C34 C -0.1445(3) 0.5661(3) 0.59343(17) 0.0226(7) Uani 1 1 d . . . . .
H34 H -0.146813 0.620389 0.564088 0.027 Uiso 1 1 calc R U . . .
C35 C -0.1089(3) 0.4604(3) 0.56784(16) 0.0195(6) Uani 1 1 d . . . . .
H35 H -0.087866 0.444045 0.521138 0.023 Uiso 1 1 calc R U . . .
C36 C -0.1288(3) 0.1805(3) 0.49137(15) 0.0169(6) Uani 1 1 d . . . . .
H36A H -0.113608 0.241787 0.463201 0.020 Uiso 1 1 calc R U . . .
H36B H -0.092629 0.115817 0.468821 0.020 Uiso 1 1 calc R U . . .
C37 C -0.3311(3) 0.0269(3) 0.42317(16) 0.0213(6) Uani 1 1 d . . . . .
H37A H -0.282567 -0.032472 0.418933 0.032 Uiso 1 1 calc R U . . .
H37B H -0.329301 0.058783 0.380601 0.032 Uiso 1 1 calc R U . . .
H37C H -0.413979 -0.008267 0.429974 0.032 Uiso 1 1 calc R U . . .
C38 C -0.3613(3) 0.2253(3) 0.51201(17) 0.0214(6) Uani 1 1 d . . . . .
H38A H -0.444332 0.183540 0.512506 0.032 Uiso 1 1 calc R U . . .
H38B H -0.357160 0.276466 0.478224 0.032 Uiso 1 1 calc R U . . .
H38C H -0.333094 0.271945 0.558499 0.032 Uiso 1 1 calc R U . . .
C39 C -0.1400(3) -0.0592(3) 0.69682(17) 0.0214(6) Uani 1 1 d . . . . .
H39 H -0.204(3) -0.109(3) 0.6611(18) 0.026 Uiso 1 1 d . U . . .
C40 C -0.1717(3) 0.0293(3) 0.74548(17) 0.0210(6) Uani 1 1 d . . . . .
H40 H -0.257(3) 0.037(3) 0.7403(18) 0.025 Uiso 1 1 d . U . . .
C41 C -0.0973(3) 0.0941(3) 0.81406(17) 0.0248(7) Uani 1 1 d . . . . .
H41A H -0.048316 0.042772 0.829565 0.030 Uiso 1 1 calc R U . . .
H41B H -0.152460 0.111259 0.850542 0.030 Uiso 1 1 calc R U . . .
C42 C -0.0120(3) 0.2114(3) 0.80605(16) 0.0239(7) Uani 1 1 d . . . . .
H42A H -0.056394 0.274880 0.815713 0.029 Uiso 1 1 calc R U . . .
H42B H 0.056725 0.229811 0.841474 0.029 Uiso 1 1 calc R U . . .
C43 C 0.0366(3) 0.2083(3) 0.73311(16) 0.0190(6) Uani 1 1 d . . . . .
H43 H 0.070(3) 0.287(3) 0.7226(17) 0.023 Uiso 1 1 d . U . . .
C44 C 0.0802(3) 0.1132(3) 0.69392(16) 0.0195(6) Uani 1 1 d . . . . .
H44 H 0.134(3) 0.134(3) 0.6579(18) 0.023 Uiso 1 1 d . U . . .
C45 C 0.0919(3) 0.0019(3) 0.72104(18) 0.0235(7) Uani 1 1 d . . . . .
H45A H 0.105276 0.021855 0.772483 0.028 Uiso 1 1 calc R U . . .
H45B H 0.163397 -0.024478 0.702548 0.028 Uiso 1 1 calc R U . . .
C46 C -0.0202(3) -0.1010(3) 0.70026(18) 0.0239(7) Uani 1 1 d . . . . .
H46A H -0.010580 -0.147627 0.654192 0.029 Uiso 1 1 calc R U . . .
H46B H -0.023834 -0.152305 0.734656 0.029 Uiso 1 1 calc R U . . .
B2 B -0.2766(3) 0.1316(3) 0.49003(18) 0.0185(7) Uani 1 1 d . . . . .
Cl3 Cl 0.17585(11) 0.90802(9) 0.88183(6) 0.0487(3) Uani 1 1 d . . . . .
Cl4 Cl 0.34073(11) 0.92783(11) 1.00649(6) 0.0554(3) Uani 1 1 d . . . . .
C47 C 0.1897(4) 0.8815(5) 0.9686(3) 0.0594(13) Uani 1 1 d . . . . .
H47A H 0.137334 0.923276 0.998119 0.071 Uiso 1 1 calc R U . . .
H47B H 0.161920 0.797192 0.967376 0.071 Uiso 1 1 calc R U . . .

loop_
_atom_site_aniso_label
_atom_site_aniso_U_11
_atom_site_aniso_U_22
_atom_site_aniso_U_33
_atom_site_aniso_U_23
_atom_site_aniso_U_13
_atom_site_aniso_U_12
Rh1 0.01346(11) 0.01405(11) 0.01486(11) 0.00301(8) 0.00061(8) 0.00322(9)
Cl1 0.0142(3) 0.0235(4) 0.0229(4) 0.0027(3) -0.0013(3) 0.0042(3)
P1 0.0137(4) 0.0150(4) 0.0155(3) 0.0030(3) 0.0009(3) 0.0030(3)
C1 0.0155(14) 0.0155(14) 0.0222(15) 0.0029(12) 0.0006(12) 0.0028(11)
C2 0.0194(16) 0.0271(17) 0.0285(17) 0.0072(14) 0.0001(13) 0.0055(13)
C3 0.0196(17) 0.036(2) 0.038(2) 0.0098(16) -0.0049(15) 0.0038(15)
C4 0.0160(17) 0.040(2) 0.054(2) 0.0188(18) 0.0103(16) 0.0075(15)
C5 0.0268(19) 0.056(3) 0.038(2) 0.0252(19) 0.0116(16) 0.0125(18)
C6 0.0216(17) 0.041(2) 0.0305(18) 0.0172(16) 0.0064(14) 0.0083(15)
C7 0.0152(14) 0.0166(14) 0.0189(14) 0.0032(11) -0.0005(11) 0.0029(11)
C8 0.0162(14) 0.0175(15) 0.0189(14) 0.0031(12) 0.0011(11) 0.0028(12)
C9 0.0166(15) 0.0289(17) 0.0177(14) 0.0065(13) -0.0003(12) 0.0011(13)
C10 0.0217(16) 0.0261(17) 0.0232(16) 0.0127(13) -0.0027(13) -0.0010(13)
C11 0.0327(19) 0.0174(16) 0.0359(19) 0.0101(14) 0.0004(15) 0.0075(14)
C12 0.0270(17) 0.0207(16) 0.0264(17) 0.0055(13) 0.0039(13) 0.0080(13)
C13 0.0207(16) 0.0244(16) 0.0156(14) 0.0021(12) 0.0005(12) 0.0076(13)
C14 0.0248(18) 0.0328(19) 0.0235(16) -0.0004(14) -0.0026(13) 0.0010(15)
C15 0.0208(17) 0.0322(19) 0.0296(18) 0.0090(15) 0.0004(14) -0.0007(14)
C16 0.0226(16) 0.0164(15) 0.0252(16) 0.0062(12) -0.0001(13) 0.0092(12)
C17 0.0224(16) 0.0163(15) 0.0291(17) 0.0061(13) 0.0057(13) 0.0090(13)
C18 0.0337(19) 0.0194(16) 0.0212(15) 0.0027(12) 0.0083(14) 0.0094(14)
C19 0.0355(19) 0.0215(16) 0.0167(15) 0.0025(12) 0.0000(13) 0.0063(14)
C20 0.0180(15) 0.0168(15) 0.0222(15) 0.0011(12) -0.0082(12) 0.0011(12)
C21 0.0130(14) 0.0142(14) 0.0269(16) 0.0006(12) -0.0017(12) -0.0010(11)
C22 0.0242(17) 0.0176(15) 0.0242(16) 0.0014(13) 0.0020(13) 0.0000(13)
C23 0.0281(17) 0.0151(15) 0.0206(15) 0.0059(12) 0.0050(13) 0.0032(13)
B1 0.0231(18) 0.0197(18) 0.0222(17) 0.0014(14) -0.0006(14) 0.0027(14)
Rh2 0.01244(11) 0.01387(11) 0.01638(11) 0.00445(9) 0.00014(8) 0.00176(9)
Cl2 0.0143(3) 0.0185(3) 0.0194(3) 0.0044(3) 0.0000(3) 0.0012(3)
P2 0.0131(4) 0.0141(3) 0.0156(3) 0.0035(3) 0.0012(3) 0.0029(3)
C24 0.0159(14) 0.0209(15) 0.0138(13) 0.0068(11) 0.0005(11) 0.0028(12)
C25 0.0177(15) 0.0240(16) 0.0189(15) 0.0032(12) 0.0003(12) 0.0046(12)
C26 0.0182(15) 0.0221(16) 0.0232(15) 0.0068(13) -0.0033(12) -0.0031(12)
C27 0.0112(14) 0.0306(18) 0.0275(16) 0.0133(14) 0.0019(12) 0.0018(13)
C28 0.0169(15) 0.0244(16) 0.0243(16) 0.0093(13) 0.0041(12) 0.0081(13)
C29 0.0169(15) 0.0155(14) 0.0235(15) 0.0067(12) 0.0006(12) 0.0034(12)
C30 0.0121(14) 0.0160(14) 0.0184(14) 0.0038(11) 0.0010(11) 0.0025(11)
C31 0.0182(15) 0.0195(15) 0.0184(14) 0.0059(12) 0.0032(12) 0.0045(12)
C32 0.0201(16) 0.0236(16) 0.0216(15) 0.0024(12) 0.0041(12) 0.0063(13)
C33 0.0156(15) 0.0175(15) 0.0313(17) 0.0032(13) 0.0006(12) 0.0061(12)
C34 0.0213(16) 0.0199(15) 0.0295(17) 0.0117(13) 0.0013(13) 0.0047(13)
C35 0.0203(15) 0.0220(16) 0.0183(14) 0.0066(12) 0.0029(12) 0.0072(12)
C36 0.0171(14) 0.0169(14) 0.0168(14) 0.0030(11) 0.0007(11) 0.0044(12)
C37 0.0183(15) 0.0238(16) 0.0219(15) 0.0036(13) -0.0008(12) 0.0060(13)
C38 0.0188(15) 0.0191(15) 0.0257(16) 0.0033(12) -0.0004(12) 0.0043(12)
C39 0.0223(16) 0.0196(16) 0.0235(16) 0.0114(13) 0.0006(13) 0.0008(13)
C40 0.0179(15) 0.0222(16) 0.0260(16) 0.0133(13) 0.0047(13) 0.0028(13)
C41 0.0275(17) 0.0288(18) 0.0204(15) 0.0103(13) 0.0032(13) 0.0061(14)
C42 0.0275(17) 0.0227(16) 0.0200(15) 0.0029(13) -0.0038(13) 0.0039(14)
C43 0.0157(15) 0.0163(15) 0.0215(15) 0.0027(12) -0.0070(12) -0.0020(12)
C44 0.0116(14) 0.0251(16) 0.0203(15) 0.0064(12) -0.0021(12) -0.0005(12)
C45 0.0198(16) 0.0238(16) 0.0282(17) 0.0088(13) 0.0010(13) 0.0048(13)
C46 0.0260(17) 0.0182(15) 0.0279(17) 0.0083(13) -0.0009(13) 0.0031(13)
B2 0.0209(17) 0.0169(16) 0.0174(16) 0.0047(13) -0.0011(13) 0.0030(13)
Cl3 0.0601(7) 0.0363(5) 0.0498(6) 0.0122(5) -0.0134(5) 0.0100(5)
Cl4 0.0541(7) 0.0530(7) 0.0589(7) 0.0059(5) -0.0184(5) 0.0194(6)
C47 0.049(3) 0.067(3) 0.066(3) 0.041(3) -0.010(2) 0.000(2)

loop_
_atom_type_symbol
_atom_type_description
_atom_type_scat_dispersion_real
_atom_type_scat_dispersion_imag
_atom_type_scat_source
C C 0.0033 0.0016 'International Tables Vol C Tables 4.2.6.8 and 6.1.1.4'
H H 0.0000 0.0000 'International Tables Vol C Tables 4.2.6.8 and 6.1.1.4'
B B 0.0013 0.0007 'International Tables Vol C Tables 4.2.6.8 and 6.1.1.4'
Cl Cl 0.1484 0.1585 'International Tables Vol C Tables 4.2.6.8 and 6.1.1.4'
P P 0.1023 0.0942 'International Tables Vol C Tables 4.2.6.8 and 6.1.1.4'
Rh Rh -1.1178 0.9187 'International Tables Vol C Tables 4.2.6.8 and 6.1.1.4'

loop_
_geom_angle_atom_site_label_1
_geom_angle_atom_site_label_2
_geom_angle_atom_site_label_3
_geom_angle
_geom_angle_site_symmetry_1
_geom_angle_site_symmetry_3
_geom_angle_publ_flag
P1 Rh1 Cl1 86.11(3) . . ?
C16 Rh1 Cl1 90.83(9) . . ?
C16 Rh1 P1 160.93(8) . . ?
C17 Rh1 Cl1 92.80(9) . . ?
C17 Rh1 P1 163.32(9) . . ?
C17 Rh1 C16 35.55(11) . . ?
C20 Rh1 Cl1 157.21(9) . . ?
C20 Rh1 P1 92.37(9) . . ?
C20 Rh1 C16 97.55(12) . . ?
C20 Rh1 C17 82.21(12) . . ?
C20 Rh1 C21 38.48(12) . . ?
C21 Rh1 Cl1 164.19(9) . . ?
C21 Rh1 P1 97.01(9) . . ?
C21 Rh1 C16 81.15(12) . . ?
C21 Rh1 C17 88.57(12) . . ?
B1 Cl1 Rh1 108.25(10) . . ?
C1 P1 Rh1 114.68(10) . . ?
C1 P1 C13 107.75(14) . . ?
C7 P1 Rh1 116.37(10) . . ?
C7 P1 C1 102.06(14) . . ?
C7 P1 C13 105.54(14) . . ?
C13 P1 Rh1 109.66(10) . . ?
C2 C1 P1 121.1(2) . . ?
C6 C1 P1 120.3(2) . . ?
C6 C1 C2 118.4(3) . . ?
C1 C2 H2 119.7 . . ?
C3 C2 C1 120.6(3) . . ?
C3 C2 H2 119.7 . . ?
C2 C3 H3 119.9 . . ?
C4 C3 C2 120.2(3) . . ?
C4 C3 H3 119.9 . . ?
C3 C4 H4 119.9 . . ?
C3 C4 C5 120.2(3) . . ?
C5 C4 H4 119.9 . . ?
C4 C5 H5 120.2 . . ?
C4 C5 C6 119.7(3) . . ?
C6 C5 H5 120.2 . . ?
C1 C6 C5 121.0(3) . . ?
C1 C6 H6 119.5 . . ?
C5 C6 H6 119.5 . . ?
C8 C7 P1 121.4(2) . . ?
C8 C7 C12 118.8(3) . . ?
C12 C7 P1 119.8(2) . . ?
C7 C8 H8 119.3 . . ?
C9 C8 C7 121.4(3) . . ?
C9 C8 H8 119.3 . . ?
C8 C9 H9 120.2 . . ?
C8 C9 C10 119.5(3) . . ?
C10 C9 H9 120.2 . . ?
C9 C10 H10 120.1 . . ?
C11 C10 C9 119.8(3) . . ?
C11 C10 H10 120.1 . . ?
C10 C11 H11 119.6 . . ?
C10 C11 C12 120.8(3) . . ?
C12 C11 H11 119.6 . . ?
C7 C12 H12 120.2 . . ?
C11 C12 C7 119.7(3) . . ?
C11 C12 H12 120.2 . . ?
P1 C13 H13A 108.5 . . ?
P1 C13 H13B 108.5 . . ?
H13A C13 H13B 107.5 . . ?
B1 C13 P1 114.9(2) . . ?
B1 C13 H13A 108.5 . . ?
B1 C13 H13B 108.5 . . ?
H14A C14 H14B 109.5 . . ?
H14A C14 H14C 109.5 . . ?
H14B C14 H14C 109.5 . . ?
B1 C14 H14A 109.5 . . ?
B1 C14 H14B 109.5 . . ?
B1 C14 H14C 109.5 . . ?
H15A C15 H15B 109.5 . . ?
H15A C15 H15C 109.5 . . ?
H15B C15 H15C 109.5 . . ?
B1 C15 H15A 109.5 . . ?
B1 C15 H15B 109.5 . . ?
B1 C15 H15C 109.5 . . ?
Rh1 C16 H16 100(2) . . ?
C17 C16 Rh1 72.16(18) . . ?
C17 C16 H16 119(2) . . ?
C17 C16 C23 126.1(3) . . ?
C23 C16 Rh1 106.9(2) . . ?
C23 C16 H16 114(2) . . ?
Rh1 C17 H17 100(2) . . ?
C16 C17 Rh1 72.29(18) . . ?
C16 C17 H17 118(2) . . ?
C16 C17 C18 125.6(3) . . ?
C18 C17 Rh1 109.7(2) . . ?
C18 C17 H17 115(2) . . ?
C17 C18 H18A 109.1 . . ?
C17 C18 H18B 109.1 . . ?
C17 C18 C19 112.6(2) . . ?
H18A C18 H18B 107.8 . . ?
C19 C18 H18A 109.1 . . ?
C19 C18 H18B 109.1 . . ?
C18 C19 H19A 108.7 . . ?
C18 C19 H19B 108.7 . . ?
H19A C19 H19B 107.6 . . ?
C20 C19 C18 114.2(3) . . ?
C20 C19 H19A 108.7 . . ?
C20 C19 H19B 108.7 . . ?
Rh1 C20 H20 110(2) . . ?
C19 C20 Rh1 108.4(2) . . ?
C19 C20 H20 112(2) . . ?
C21 C20 Rh1 71.37(17) . . ?
C21 C20 C19 125.9(3) . . ?
C21 C20 H20 118(2) . . ?
Rh1 C21 H21 109(2) . . ?
C20 C21 Rh1 70.15(17) . . ?
C20 C21 H21 118(2) . . ?
C20 C21 C22 124.0(3) . . ?
C22 C21 Rh1 113.7(2) . . ?
C22 C21 H21 113(2) . . ?
C21 C22 H22A 109.0 . . ?
C21 C22 H22B 109.0 . . ?
C21 C22 C23 112.9(2) . . ?
H22A C22 H22B 107.8 . . ?
C23 C22 H22A 109.0 . . ?
C23 C22 H22B 109.0 . . ?
C16 C23 C22 112.8(2) . . ?
C16 C23 H23A 109.0 . . ?
C16 C23 H23B 109.0 . . ?
C22 C23 H23A 109.0 . . ?
C22 C23 H23B 109.0 . . ?
H23A C23 H23B 107.8 . . ?
C13 B1 Cl1 99.5(2) . . ?
C14 B1 Cl1 100.9(2) . . ?
C14 B1 C13 114.6(3) . . ?
C14 B1 C15 115.3(3) . . ?
C15 B1 Cl1 103.3(2) . . ?
C15 B1 C13 119.0(3) . . ?
P2 Rh2 Cl2 84.88(3) . . ?
C39 Rh2 Cl2 89.42(9) . . ?
C39 Rh2 P2 164.02(9) . . ?
C39 Rh2 C40 35.64(11) . . ?
C40 Rh2 Cl2 95.87(9) . . ?
C40 Rh2 P2 159.92(9) . . ?
C43 Rh2 Cl2 162.93(9) . . ?
C43 Rh2 P2 92.16(9) . . ?
C43 Rh2 C39 97.51(12) . . ?
C43 Rh2 C40 81.25(12) . . ?
C44 Rh2 Cl2 158.46(9) . . ?
C44 Rh2 P2 98.08(9) . . ?
C44 Rh2 C39 81.96(12) . . ?
C44 Rh2 C40 88.59(12) . . ?
C44 Rh2 C43 38.60(12) . . ?
B2 Cl2 Rh2 109.30(10) . . ?
C24 P2 Rh2 118.95(10) . . ?
C30 P2 Rh2 111.84(10) . . ?
C30 P2 C24 102.33(13) . . ?
C36 P2 Rh2 110.44(10) . . ?
C36 P2 C24 106.34(13) . . ?
C36 P2 C30 105.91(13) . . ?
C25 C24 P2 122.2(2) . . ?
C25 C24 C29 118.4(3) . . ?
C29 C24 P2 119.4(2) . . ?
C24 C25 H25 119.6 . . ?
C26 C25 C24 120.8(3) . . ?
C26 C25 H25 119.6 . . ?
C25 C26 H26 119.9 . . ?
C25 C26 C27 120.3(3) . . ?
C27 C26 H26 119.9 . . ?
C26 C27 H27 120.2 . . ?
C28 C27 C26 119.6(3) . . ?
C28 C27 H27 120.2 . . ?
C27 C28 H28 119.8 . . ?
C27 C28 C29 120.5(3) . . ?
C29 C28 H28 119.8 . . ?
C24 C29 H29 119.7 . . ?
C28 C29 C24 120.5(3) . . ?
C28 C29 H29 119.7 . . ?
C31 C30 P2 120.3(2) . . ?
C31 C30 C35 118.5(3) . . ?
C35 C30 P2 121.1(2) . . ?
C30 C31 H31 119.5 . . ?
C32 C31 C30 121.1(3) . . ?
C32 C31 H31 119.5 . . ?
C31 C32 H32 120.3 . . ?
C33 C32 C31 119.3(3) . . ?
C33 C32 H32 120.3 . . ?
C32 C33 H33 119.8 . . ?
C34 C33 C32 120.5(3) . . ?
C34 C33 H33 119.8 . . ?
C33 C34 H34 120.1 . . ?
C35 C34 C33 119.8(3) . . ?
C35 C34 H34 120.1 . . ?
C30 C35 H35 119.6 . . ?
C34 C35 C30 120.7(3) . . ?
C34 C35 H35 119.6 . . ?
P2 C36 H36A 108.6 . . ?
P2 C36 H36B 108.6 . . ?
H36A C36 H36B 107.6 . . ?
B2 C36 P2 114.7(2) . . ?
B2 C36 H36A 108.6 . . ?
B2 C36 H36B 108.6 . . ?
H37A C37 H37B 109.5 . . ?
H37A C37 H37C 109.5 . . ?
H37B C37 H37C 109.5 . . ?
B2 C37 H37A 109.5 . . ?
B2 C37 H37B 109.5 . . ?
B2 C37 H37C 109.5 . . ?
H38A C38 H38B 109.5 . . ?
H38A C38 H38C 109.5 . . ?
H38B C38 H38C 109.5 . . ?
B2 C38 H38A 109.5 . . ?
B2 C38 H38B 109.5 . . ?
B2 C38 H38C 109.5 . . ?
Rh2 C39 H39 100(2) . . ?
C40 C39 Rh2 72.58(18) . . ?
C40 C39 H39 118(2) . . ?
C40 C39 C46 125.5(3) . . ?
C46 C39 Rh2 106.5(2) . . ?
C46 C39 H39 116(2) . . ?
Rh2 C40 H40 99(2) . . ?
C39 C40 Rh2 71.78(18) . . ?
C39 C40 H40 115(2) . . ?
C39 C40 C41 125.3(3) . . ?
C41 C40 Rh2 111.0(2) . . ?
C41 C40 H40 118(2) . . ?
C40 C41 H41A 109.1 . . ?
C40 C41 H41B 109.1 . . ?
C40 C41 C42 112.6(3) . . ?
H41A C41 H41B 107.8 . . ?
C42 C41 H41A 109.1 . . ?
C42 C41 H41B 109.1 . . ?
C41 C42 H42A 108.8 . . ?
C41 C42 H42B 108.8 . . ?
H42A C42 H42B 107.6 . . ?
C43 C42 C41 114.0(3) . . ?
C43 C42 H42A 108.8 . . ?
C43 C42 H42B 108.8 . . ?
Rh2 C43 H43 110.9(19) . . ?
C42 C43 Rh2 110.2(2) . . ?
C42 C43 H43 114(2) . . ?
C44 C43 Rh2 70.46(17) . . ?
C44 C43 C42 125.0(3) . . ?
C44 C43 H43 116(2) . . ?
Rh2 C44 H44 106(2) . . ?
C43 C44 Rh2 70.93(17) . . ?
C43 C44 H44 115(2) . . ?
C43 C44 C45 124.3(3) . . ?
C45 C44 Rh2 112.9(2) . . ?
C45 C44 H44 116(2) . . ?
C44 C45 H45A 108.8 . . ?
C44 C45 H45B 108.8 . . ?
C44 C45 C46 114.0(3) . . ?
H45A C45 H45B 107.7 . . ?
C46 C45 H45A 108.8 . . ?
C46 C45 H45B 108.8 . . ?
C39 C46 C45 113.0(3) . . ?
C39 C46 H46A 109.0 . . ?
C39 C46 H46B 109.0 . . ?
C45 C46 H46A 109.0 . . ?
C45 C46 H46B 109.0 . . ?
H46A C46 H46B 107.8 . . ?
C36 B2 Cl2 100.41(19) . . ?
C37 B2 Cl2 102.5(2) . . ?
C37 B2 C36 113.4(3) . . ?
C38 B2 Cl2 103.3(2) . . ?
C38 B2 C36 118.8(3) . . ?
C38 B2 C37 115.0(3) . . ?
Cl3 C47 H47A 109.2 . . ?
Cl3 C47 H47B 109.2 . . ?
Cl4 C47 Cl3 112.2(3) . . ?
Cl4 C47 H47A 109.2 . . ?
Cl4 C47 H47B 109.2 . . ?
H47A C47 H47B 107.9 . . ?

loop_
_geom_bond_atom_site_label_1
_geom_bond_atom_site_label_2
_geom_bond_distance
_geom_bond_site_symmetry_2
_geom_bond_publ_flag
Rh1 Cl1 2.3663(8) . ?
Rh1 P1 2.2910(8) . ?
Rh1 C16 2.249(3) . ?
Rh1 C17 2.247(3) . ?
Rh1 C20 2.120(3) . ?
Rh1 C21 2.136(3) . ?
Cl1 B1 2.210(4) . ?
P1 C1 1.831(3) . ?
P1 C7 1.829(3) . ?
P1 C13 1.832(3) . ?
C1 C2 1.401(4) . ?
C1 C6 1.385(4) . ?
C2 H2 0.9300 . ?
C2 C3 1.395(5) . ?
C3 H3 0.9300 . ?
C3 C4 1.378(5) . ?
C4 H4 0.9300 . ?
C4 C5 1.383(5) . ?
C5 H5 0.9300 . ?
C5 C6 1.403(5) . ?
C6 H6 0.9300 . ?
C7 C8 1.392(4) . ?
C7 C12 1.404(4) . ?
C8 H8 0.9300 . ?
C8 C9 1.388(4) . ?
C9 H9 0.9300 . ?
C9 C10 1.395(5) . ?
C10 H10 0.9300 . ?
C10 C11 1.383(5) . ?
C11 H11 0.9300 . ?
C11 C12 1.397(5) . ?
C12 H12 0.9300 . ?
C13 H13A 0.9700 . ?
C13 H13B 0.9700 . ?
C13 B1 1.617(5) . ?
C14 H14A 0.9600 . ?
C14 H14B 0.9600 . ?
C14 H14C 0.9600 . ?
C14 B1 1.601(5) . ?
C15 H15A 0.9600 . ?
C15 H15B 0.9600 . ?
C15 H15C 0.9600 . ?
C15 B1 1.603(5) . ?
C16 H16 0.99(4) . ?
C16 C17 1.372(4) . ?
C16 C23 1.518(4) . ?
C17 H17 0.95(4) . ?
C17 C18 1.513(4) . ?
C18 H18A 0.9700 . ?
C18 H18B 0.9700 . ?
C18 C19 1.549(4) . ?
C19 H19A 0.9700 . ?
C19 H19B 0.9700 . ?
C19 C20 1.513(4) . ?
C20 H20 0.98(4) . ?
C20 C21 1.402(5) . ?
C21 H21 0.94(3) . ?
C21 C22 1.525(4) . ?
C22 H22A 0.9700 . ?
C22 H22B 0.9700 . ?
C22 C23 1.538(4) . ?
C23 H23A 0.9700 . ?
C23 H23B 0.9700 . ?
Rh2 Cl2 2.3769(8) . ?
Rh2 P2 2.2958(8) . ?
Rh2 C39 2.238(3) . ?
Rh2 C40 2.248(3) . ?
Rh2 C43 2.132(3) . ?
Rh2 C44 2.126(3) . ?
Cl2 B2 2.186(3) . ?
P2 C24 1.837(3) . ?
P2 C30 1.824(3) . ?
P2 C36 1.818(3) . ?
C24 C25 1.404(4) . ?
C24 C29 1.404(4) . ?
C25 H25 0.9300 . ?
C25 C26 1.392(4) . ?
C26 H26 0.9300 . ?
C26 C27 1.392(5) . ?
C27 H27 0.9300 . ?
C27 C28 1.390(4) . ?
C28 H28 0.9300 . ?
C28 C29 1.394(4) . ?
C29 H29 0.9300 . ?
C30 C31 1.395(4) . ?
C30 C35 1.406(4) . ?
C31 H31 0.9300 . ?
C31 C32 1.395(4) . ?
C32 H32 0.9300 . ?
C32 C33 1.392(4) . ?
C33 H33 0.9300 . ?
C33 C34 1.391(4) . ?
C34 H34 0.9300 . ?
C34 C35 1.386(4) . ?
C35 H35 0.9300 . ?
C36 H36A 0.9700 . ?
C36 H36B 0.9700 . ?
C36 B2 1.634(5) . ?
C37 H37A 0.9600 . ?
C37 H37B 0.9600 . ?
C37 H37C 0.9600 . ?
C37 B2 1.605(4) . ?
C38 H38A 0.9600 . ?
C38 H38B 0.9600 . ?
C38 H38C 0.9600 . ?
C38 B2 1.600(5) . ?
C39 H39 0.98(3) . ?
C39 C40 1.373(5) . ?
C39 C46 1.522(4) . ?
C40 H40 0.98(4) . ?
C40 C41 1.514(4) . ?
C41 H41A 0.9700 . ?
C41 H41B 0.9700 . ?
C41 C42 1.544(4) . ?
C42 H42A 0.9700 . ?
C42 H42B 0.9700 . ?
C42 C43 1.517(4) . ?
C43 H43 0.98(3) . ?
C43 C44 1.407(4) . ?
C44 H44 0.96(3) . ?
C44 C45 1.521(4) . ?
C45 H45A 0.9700 . ?
C45 H45B 0.9700 . ?
C45 C46 1.536(4) . ?
C46 H46A 0.9700 . ?
C46 H46B 0.9700 . ?
Cl3 C47 1.758(5) . ?
Cl4 C47 1.753(5) . ?
C47 H47A 0.9700 . ?
C47 H47B 0.9700 . ?

loop_
_geom_torsion_atom_site_label_1
_geom_torsion_atom_site_label_2
_geom_torsion_atom_site_label_3
_geom_torsion_atom_site_label_4
_geom_torsion
_geom_torsion_site_symmetry_1
_geom_torsion_site_symmetry_2
_geom_torsion_site_symmetry_3
_geom_torsion_site_symmetry_4
_geom_torsion_publ_flag
Rh1 P1 C1 C2 -98.2(3) . . . . ?
Rh1 P1 C1 C6 76.8(3) . . . . ?
Rh1 P1 C7 C8 3.0(3) . . . . ?
Rh1 P1 C7 C12 -177.3(2) . . . . ?
Rh1 P1 C13 B1 52.8(2) . . . . ?
Rh1 C16 C17 C18 -102.0(3) . . . . ?
Rh1 C16 C23 C22 38.0(3) . . . . ?
Rh1 C17 C18 C19 11.8(3) . . . . ?
Rh1 C20 C21 C22 -105.8(3) . . . . ?
Rh1 C21 C22 C23 14.3(3) . . . . ?
P1 C1 C2 C3 176.2(3) . . . . ?
P1 C1 C6 C5 -175.9(3) . . . . ?
P1 C7 C8 C9 179.3(2) . . . . ?
P1 C7 C12 C11 -178.8(3) . . . . ?
P1 C13 B1 Cl1 -46.6(2) . . . . ?
P1 C13 B1 C14 -153.3(2) . . . . ?
P1 C13 B1 C15 64.5(4) . . . . ?
C1 P1 C7 C8 -122.7(3) . . . . ?
C1 P1 C7 C12 57.0(3) . . . . ?
C1 P1 C13 B1 178.2(2) . . . . ?
C1 C2 C3 C4 -0.6(5) . . . . ?
C2 C1 C6 C5 -0.8(5) . . . . ?
C2 C3 C4 C5 -0.5(6) . . . . ?
C3 C4 C5 C6 0.9(6) . . . . ?
C4 C5 C6 C1 -0.2(6) . . . . ?
C6 C1 C2 C3 1.2(5) . . . . ?
C7 P1 C1 C2 28.6(3) . . . . ?
C7 P1 C1 C6 -156.5(3) . . . . ?
C7 P1 C13 B1 -73.3(3) . . . . ?
C7 C8 C9 C10 -0.2(4) . . . . ?
C8 C7 C12 C11 0.9(5) . . . . ?
C8 C9 C10 C11 0.2(5) . . . . ?
C9 C10 C11 C12 0.4(5) . . . . ?
C10 C11 C12 C7 -1.0(5) . . . . ?
C12 C7 C8 C9 -0.4(4) . . . . ?
C13 P1 C1 C2 139.4(3) . . . . ?
C13 P1 C1 C6 -45.6(3) . . . . ?
C13 P1 C7 C8 124.8(3) . . . . ?
C13 P1 C7 C12 -55.5(3) . . . . ?
C16 C17 C18 C19 93.7(4) . . . . ?
C17 C16 C23 C22 -42.0(4) . . . . ?
C17 C18 C19 C20 -34.8(4) . . . . ?
C18 C19 C20 Rh1 40.1(3) . . . . ?
C18 C19 C20 C21 -39.8(4) . . . . ?
C19 C20 C21 Rh1 99.6(3) . . . . ?
C19 C20 C21 C22 -6.2(5) . . . . ?
C20 C21 C22 C23 95.6(3) . . . . ?
C21 C22 C23 C16 -35.8(4) . . . . ?
C23 C16 C17 Rh1 98.3(3) . . . . ?
C23 C16 C17 C18 -3.7(5) . . . . ?
Rh2 P2 C24 C25 -107.0(2) . . . . ?
Rh2 P2 C24 C29 72.3(2) . . . . ?
Rh2 P2 C30 C31 15.4(3) . . . . ?
Rh2 P2 C30 C35 -165.8(2) . . . . ?
Rh2 P2 C36 B2 52.6(2) . . . . ?
Rh2 C39 C40 C41 -103.3(3) . . . . ?
Rh2 C39 C46 C45 36.9(3) . . . . ?
Rh2 C40 C41 C42 12.6(3) . . . . ?
Rh2 C43 C44 C45 -105.3(3) . . . . ?
Rh2 C44 C45 C46 11.4(3) . . . . ?
P2 C24 C25 C26 -179.1(2) . . . . ?
P2 C24 C29 C28 179.3(2) . . . . ?
P2 C30 C31 C32 178.3(2) . . . . ?
P2 C30 C35 C34 -177.8(2) . . . . ?
P2 C36 B2 Cl2 -43.1(2) . . . . ?
P2 C36 B2 C37 -151.8(2) . . . . ?
P2 C36 B2 C38 68.5(3) . . . . ?
C24 P2 C30 C31 -113.1(2) . . . . ?
C24 P2 C30 C35 65.8(3) . . . . ?
C24 P2 C36 B2 -177.1(2) . . . . ?
C24 C25 C26 C27 -0.6(5) . . . . ?
C25 C24 C29 C28 -1.4(4) . . . . ?
C25 C26 C27 C28 -0.6(5) . . . . ?
C26 C27 C28 C29 0.7(5) . . . . ?
C27 C28 C29 C24 0.3(4) . . . . ?
C29 C24 C25 C26 1.6(4) . . . . ?
C30 P2 C24 C25 16.8(3) . . . . ?
C30 P2 C24 C29 -163.9(2) . . . . ?
C30 P2 C36 B2 -68.7(2) . . . . ?
C30 C31 C32 C33 -0.5(5) . . . . ?
C31 C30 C35 C34 1.1(4) . . . . ?
C31 C32 C33 C34 1.2(5) . . . . ?
C32 C33 C34 C35 -0.7(5) . . . . ?
C33 C34 C35 C30 -0.5(5) . . . . ?
C35 C30 C31 C32 -0.6(4) . . . . ?
C36 P2 C24 C25 127.7(2) . . . . ?
C36 P2 C24 C29 -53.0(3) . . . . ?
C36 P2 C30 C31 135.7(2) . . . . ?
C36 P2 C30 C35 -45.4(3) . . . . ?
C39 C40 C41 C42 94.6(4) . . . . ?
C40 C39 C46 C45 -43.1(4) . . . . ?
C40 C41 C42 C43 -32.7(4) . . . . ?
C41 C42 C43 Rh2 36.9(3) . . . . ?
C41 C42 C43 C44 -42.9(4) . . . . ?
C42 C43 C44 Rh2 101.5(3) . . . . ?
C42 C43 C44 C45 -3.8(5) . . . . ?
C43 C44 C45 C46 93.3(4) . . . . ?
C44 C45 C46 C39 -33.4(4) . . . . ?
C46 C39 C40 Rh2 98.2(3) . . . . ?
C46 C39 C40 C41 -5.1(5) . . . . ?

loop_
_smtbx_masks_void_nr
_smtbx_masks_void_average_x
_smtbx_masks_void_average_y
_smtbx_masks_void_average_z
_smtbx_masks_void_volume
_smtbx_masks_void_count_electrons
_smtbx_masks_void_content
1 -0.178 0.284 0.324 37.9 0.1 ?
2 0.178 0.716 0.676 37.9 0.1 ?
